data_2009051
loop_
_publ_author_name
'Mahmoudkhani, Amir H.'
'Langer, Vratislav'

_publ_section_title
;
 Bis[(2-chloroethyl)diisopropylammonium] tetrachlorocobaltate(II)
;
_journal_issue 10
_journal_name_full 'Acta Crystallographica Section C'
_journal_page_first 1631
_journal_page_last 1634
_journal_paper_doi 10.1107/S0108270199007362
_journal_volume 55
_journal_year 1999
_chemical_formula_iupac '(C8 H19 Cl N)2 [Co1 Cl4]'
_chemical_formula_moiety '2(C8 H19 Cl N), CoCl4'
_chemical_formula_sum 'C16 H38 Cl6 Co N2'
_chemical_formula_weight 530.11
_chemical_name_systematic
;
(2-Chloroethyl)diisopropylammonium Tetrachlorocobaltate(II)
;
_space_group_IT_number 14
_symmetry_cell_setting monoclinic
_symmetry_space_group_name_Hall '-P 2yn'
_symmetry_space_group_name_H-M 'P 1 21/n 1'
_audit_creation_method SHELXTL
_cell_angle_alpha 90.00
_cell_angle_beta 94.7901(2)
_cell_angle_gamma 90.00
_cell_formula_units_Z 4
_cell_length_a 8.02570(10)
_cell_length_b 25.8793(3)
_cell_length_c 12.11960(10)
_cell_measurement_reflns_used 6564
_cell_measurement_temperature 203(2)
_cell_measurement_theta_max 32
_cell_measurement_theta_min 1
_cell_volume 2508.44(5)
_computing_cell_refinement 'SAINT (Siemens, 1995)'
_computing_data_collection 'SMART (Siemens, 1995)'
_computing_data_reduction 'SAINT and SADABS (Sheldrick, 1996)'
_computing_molecular_graphics SHELXTL
_computing_structure_refinement SHELXTL
_computing_structure_solution 'SHELXTL (Bruker, 1997)'
_diffrn_ambient_temperature 203(2)
_diffrn_measured_fraction_theta_full 0.998
_diffrn_measured_fraction_theta_max 0.998
_diffrn_measurement_device_type 'Siemens SMART CCD'
_diffrn_measurement_method w
_diffrn_radiation_monochromator graphite
_diffrn_radiation_source 'fine-focus sealed tube'
_diffrn_radiation_type MoK\a
_diffrn_radiation_wavelength 0.71073
_diffrn_reflns_av_R_equivalents 0.051
_diffrn_reflns_av_sigmaI/netI 0.0405
_diffrn_reflns_limit_h_max 10
_diffrn_reflns_limit_h_min -10
_diffrn_reflns_limit_k_max 34
_diffrn_reflns_limit_k_min -34
_diffrn_reflns_limit_l_max 16
_diffrn_reflns_limit_l_min -16
_diffrn_reflns_number 29643
_diffrn_reflns_theta_full 28.30
_diffrn_reflns_theta_max 28.3
_diffrn_reflns_theta_min 1.57
_diffrn_standards_decay_% none
_exptl_absorpt_coefficient_mu 1.328
_exptl_absorpt_correction_T_max 0.987
_exptl_absorpt_correction_T_min 0.557
_exptl_absorpt_correction_type multi-scan
_exptl_absorpt_process_details '(SADABS; Sheldrick, 1996; Blessing, 1995)'
_exptl_crystal_colour blue
_exptl_crystal_density_diffrn 1.404
_exptl_crystal_density_method 'not measured'
_exptl_crystal_description 'thin plate'
_exptl_crystal_F_000 1108
_exptl_crystal_size_max 0.50
_exptl_crystal_size_mid 0.40
_exptl_crystal_size_min 0.01
_refine_diff_density_max 1.062
_refine_diff_density_min -0.770
_refine_ls_extinction_method none
_refine_ls_goodness_of_fit_ref 1.021
_refine_ls_hydrogen_treatment mixed
_refine_ls_matrix_type full
_refine_ls_number_parameters 256
_refine_ls_number_reflns 6231
_refine_ls_number_restraints 3
_refine_ls_restrained_S_all 1.022
_refine_ls_R_factor_all 0.070
_refine_ls_R_factor_gt 0.045
_refine_ls_shift/su_max 0.002
_refine_ls_shift/su_mean 0.000
_refine_ls_structure_factor_coef Fsqd
_refine_ls_weighting_details 'calc w = [\s^2^(Fo^2^)+(0.0413P)^2^+3.3222P] where P = (Fo^2^+2Fc^2^)/3'
_refine_ls_weighting_scheme calc
_refine_ls_wR_factor_ref 0.111
_reflns_number_gt 4601
_reflns_number_total 6231
_reflns_threshold_expression I>2\s(I)
_cod_data_source_file os1065.cif
_cod_data_source_block CEDPACo
_cod_original_sg_symbol_H-M 'P 21/n'
_cod_database_code 2009051

loop_
_symmetry_equiv_pos_as_xyz
'x, y, z'
'-x+1/2, y+1/2, -z+1/2'
'-x, -y, -z'
'x-1/2, -y-1/2, z-1/2'

loop_
_atom_site_label
_atom_site_fract_x
_atom_site_fract_y
_atom_site_fract_z
_atom_site_U_iso_or_equiv
_atom_site_adp_type
_atom_site_calc_flag
_atom_site_refinement_flags
_atom_site_occupancy
_atom_site_disorder_assembly
_atom_site_disorder_group
_atom_site_type_symbol
Co1 .68199(5) .135005(13) .78312(3) .02748(10) Uani d . 1 . . Co
Cl1 .19073(18) .07970(5) .43215(8) .0824(4) Uani d . 1 B . Cl
Cl2 .12653(14) .14769(4) 1.18859(8) .0592(3) Uani d . 1 . . Cl
Cl3 .76190(11) .08742(3) .63940(6) .0448(2) Uani d . 1 . . Cl
Cl4 .73895(11) .09577(3) .94940(6) .04198(19) Uani d . 1 . . Cl
Cl5 .79762(11) .21587(3) .78909(6) .0433(2) Uani d . 1 . . Cl
Cl6 .39845(9) .14583(3) .75669(6) .03627(17) Uani d . 1 . . Cl
N1 .2748(3) .02735(9) .74460(19) .0303(5) Uani d . 1 . . N
H1 .3563 .0522 .7567 .030(8) Uiso calc R 1 A 1 H
N2 .3070(3) .24053(8) 1.03794(18) .0251(5) Uani d . 1 . . N
H2 .2861 .2461 1.1105 .041(9) Uiso calc R 1 . . H
C11 .3049(5) .04857(15) .5465(3) .0505(9) Uani d . 1 . . C
H11A .3523 .0160 .5224 .061 Uiso calc R 1 B . H
H11B .3969 .0708 .5764 .061 Uiso calc R 1 . . H
C12 .1873(4) .03849(12) .6333(2) .0372(7) Uani d . 1 B . C
H12A .1159 .0090 .6104 .045 Uiso calc R 1 . . H
H12B .1149 .0687 .6392 .045 Uiso calc R 1 . . H
C13 .1502(5) .0358(2) .8332(3) .0714(13) Uani d . 1 B . C
H13 .0909 .0676 .8070 .086 Uiso calc R 1 . . H
C14 .2269(7) .05098(17) .9370(4) .0786(15) Uani d . 1 . . C
H14A .2734 .0209 .9761 .118 Uiso calc R 1 B . H
H14B .1444 .0670 .9801 .118 Uiso calc R 1 . . H
H14C .3156 .0755 .9263 .118 Uiso calc R 1 . . H
C15 .0125(4) -.00384(14) .8260(3) .0519(9) Uani d . 1 . . C
H15A .0581 -.0373 .8486 .078 Uiso calc R 1 B . H
H15B -.0371 -.0059 .7503 .078 Uiso calc R 1 . . H
H15C -.0724 .0061 .8744 .078 Uiso calc R 1 . . H
C21 .0548(4) .18565(13) 1.0703(3) .0484(8) Uani d . 1 . . C
H21A -.0357 .1671 1.0278 .058 Uiso calc R 1 . . H
H21B .0090 .2183 1.0956 .058 Uiso calc R 1 . . H
C22 .1909(4) .19720(11) .9960(2) .0341(6) Uani d . 1 . . C
H22A .1396 .2065 .9224 .041 Uiso calc R 1 . . H
H22B .2572 .1658 .9879 .041 Uiso calc R 1 . . H
C23 .2673(4) .29111(10) .9770(2) .0339(6) Uani d . 1 . . C
H23 .3357 .3185 1.0156 .041 Uiso calc R 1 . . H
C24 .0836(4) .30568(12) .9829(3) .0399(7) Uani d . 1 . . C
H24A .0648 .3404 .9543 .060 Uiso calc R 1 . . H
H24B .0561 .3043 1.0593 .060 Uiso calc R 1 . . H
H24C .0134 .2816 .9389 .060 Uiso calc R 1 . . H
C25 .3182(5) .28808(13) .8588(3) .0479(8) Uani d . 1 . . C
H25A .4375 .2818 .8602 .072 Uiso calc R 1 . . H
H25B .2913 .3204 .8209 .072 Uiso calc R 1 . . H
H25C .2581 .2601 .8199 .072 Uiso calc R 1 . . H
C26 .4911(4) .22440(12) 1.0397(3) .0365(7) Uani d . 1 . . C
H26 .5132 .2118 .9652 .044 Uiso calc R 1 . . H
C27 .6061(4) .27043(14) 1.0697(3) .0515(9) Uani d . 1 . . C
H27A .5764 .2856 1.1386 .077 Uiso calc R 1 . . H
H27B .5933 .2961 1.0112 .077 Uiso calc R 1 . . H
H27C .7213 .2588 1.0783 .077 Uiso calc R 1 . . H
C28 .5238(4) .18054(13) 1.1227(3) .0447(8) Uani d . 1 . . C
H28A .5004 .1923 1.1958 .067 Uiso calc R 1 . . H
H28B .6398 .1699 1.1239 .067 Uiso calc R 1 . . H
H28C .4518 .1515 1.1011 .067 Uiso calc R 1 . . H
C18 .5444(7) -.0155(2) .7599(7) .0411(16) Uani d PD .640(12) B 1 C
H181 .5828 .0126 .8087 .062 Uiso calc PR .640(12) B 1 H
H182 .5647 -.0069 .6843 .062 Uiso calc PR .640(12) B 1 H
H183 .6045 -.0468 .7819 .062 Uiso calc PR .640(12) B 1 H
C16 .3589(7) -.02380(19) .7675(6) .0315(14) Uani d PD .640(12) B 1 C
H16 .3404 -.0346 .8439 .038 Uiso calc PR .640(12) B 1 H
C17 .308(2) -.0700(6) .686(2) .066(6) Uani d PD .640(12) B 1 C
H171 .2022 -.0844 .7037 .099 Uiso calc PR .640(12) B 1 H
H172 .3937 -.0965 .6933 .099 Uiso calc PR .640(12) B 1 H
H173 .2978 -.0573 .6102 .099 Uiso calc PR .640(12) B 1 H
C8 .5343(13) -.0234(4) .8278(10) .044(3) Uani d PD .360(12) B 2 C
H8A .5978 .0082 .8422 .065 Uiso calc PR .360(12) B 2 H
H8B .6103 -.0517 .8168 .065 Uiso calc PR .360(12) B 2 H
H8C .4706 -.0310 .8904 .065 Uiso calc PR .360(12) B 2 H
C6 .4175(15) -.0166(3) .7261(9) .033(2) Uani d PD .360(12) B 2 C
H6 .4794 -.0083 .6611 .039 Uiso calc PR .360(12) B 2 H
C7 .297(3) -.0635(9) .701(3) .040(4) Uani d PD .360(12) B 2 C
H7A .3390 -.0934 .7431 .059 Uiso calc PR .360(12) B 2 H
H7B .2896 -.0714 .6229 .059 Uiso calc PR .360(12) B 2 H
H7C .1862 -.0549 .7229 .059 Uiso calc PR .360(12) B 2 H

loop_
_atom_site_aniso_label
_atom_site_aniso_U_11
_atom_site_aniso_U_22
_atom_site_aniso_U_33
_atom_site_aniso_U_12
_atom_site_aniso_U_13
_atom_site_aniso_U_23
Co1 .0306(2) .02492(18) .02723(19) -.00207(15) .00406(15) .00232(14)
Cl1 .1200(10) .0883(8) .0355(5) -.0231(7) -.0140(6) .0211(5)
Cl2 .0755(7) .0507(5) .0541(5) -.0026(4) .0223(5) .0116(4)
Cl3 .0518(5) .0491(4) .0336(4) .0202(4) .0051(3) -.0027(3)
Cl4 .0617(5) .0335(4) .0307(4) .0013(3) .0035(3) .0071(3)
Cl5 .0582(5) .0380(4) .0324(4) -.0226(4) -.0048(3) .0068(3)
Cl6 .0306(4) .0341(4) .0449(4) .0002(3) .0078(3) -.0007(3)
N1 .0349(13) .0278(11) .0276(12) -.0076(10) -.0005(10) -.0004(9)
N2 .0276(12) .0247(10) .0228(11) -.0001(9) .0014(9) -.0036(8)
C11 .055(2) .065(2) .0316(17) -.0087(18) .0021(15) .0001(15)
C12 .0394(17) .0418(16) .0295(15) -.0022(13) -.0023(13) .0028(12)
C13 .060(3) .114(4) .043(2) -.039(3) .0197(19) -.011(2)
C14 .111(4) .066(3) .066(3) -.037(3) .053(3) -.029(2)
C15 .0391(19) .0470(19) .070(2) -.0060(15) .0078(17) .0208(18)
C21 .0431(19) .0413(18) .061(2) -.0090(15) .0045(17) .0063(16)
C22 .0407(17) .0272(14) .0334(15) -.0053(12) -.0032(13) -.0040(11)
C23 .0433(17) .0230(13) .0349(15) -.0012(12) .0010(13) .0009(11)
C24 .0433(18) .0312(15) .0437(18) .0071(13) -.0049(14) -.0034(13)
C25 .068(2) .0393(17) .0363(17) .0056(16) .0079(16) .0114(14)
C26 .0300(15) .0445(17) .0350(16) .0066(13) .0034(13) -.0033(13)
C27 .0312(17) .061(2) .062(2) -.0071(15) -.0012(16) -.0031(18)
C28 .0433(19) .0454(18) .0440(19) .0179(15) -.0038(15) .0001(14)
C18 .036(3) .039(3) .049(4) .003(2) .005(3) .001(3)
C16 .034(3) .026(2) .035(3) .000(2) .003(2) .002(2)
C17 .111(11) .026(5) .061(8) -.001(5) -.001(6) -.026(4)
C8 .050(6) .039(5) .041(7) .000(4) .000(5) .004(4)
C6 .033(6) .031(4) .034(5) -.005(4) .004(4) .000(4)
C7 .062(10) .014(6) .041(9) .002(6) .001(6) -.018(6)

loop_
_atom_type_symbol
_atom_type_description
_atom_type_scat_dispersion_real
_atom_type_scat_dispersion_imag
_atom_type_scat_source
C C 0.0033 0.0016 'International Tables Vol C Tables 4.2.6.8 and 6.1.1.4'
H H 0.0000 0.0000 'International Tables Vol C Tables 4.2.6.8 and 6.1.1.4'
N N 0.0061 0.0033 'International Tables Vol C Tables 4.2.6.8 and 6.1.1.4'
Cl Cl 0.1484 0.1585 'International Tables Vol C Tables 4.2.6.8 and 6.1.1.4'
Co Co 0.3494 0.9721 'International Tables Vol C Tables 4.2.6.8 and 6.1.1.4'

loop_
_geom_angle_atom_site_label_1
_geom_angle_atom_site_label_2
_geom_angle_atom_site_label_3
_geom_angle
_geom_angle_publ_flag
Cl4 Co1 Cl3 112.96(3) yes
Cl4 Co1 Cl5 109.28(3) yes
Cl3 Co1 Cl5 112.38(4) yes
Cl4 Co1 Cl6 107.66(3) yes
Cl3 Co1 Cl6 107.49(3) yes
Cl5 Co1 Cl6 106.76(3) yes
C12 N1 C16 120.4(3) ?
C12 N1 C13 108.5(3) ?
C16 N1 C13 107.7(4) ?
C12 N1 C6 106.9(4) ?
C16 N1 C6 26.7(3) ?
C13 N1 C6 133.9(5) ?
C12 N1 H1 106.5 ?
C16 N1 H1 106.5 ?
C13 N1 H1 106.5 ?
C6 N1 H1 90.6 ?
C22 N2 C23 112.0(2) ?
C22 N2 C26 111.5(2) ?
C23 N2 C26 113.7(2) ?
C22 N2 H2 106.3 ?
C23 N2 H2 106.3 ?
C26 N2 H2 106.3 ?
C12 C11 Cl1 108.1(3) ?
C12 C11 H11A 110.1 ?
Cl1 C11 H11A 110.1 ?
C12 C11 H11B 110.1 ?
Cl1 C11 H11B 110.1 ?
H11A C11 H11B 108.4 ?
C11 C12 N1 113.1(3) ?
C11 C12 H12A 109.0 ?
N1 C12 H12A 109.0 ?
C11 C12 H12B 109.0 ?
N1 C12 H12B 109.0 ?
H12A C12 H12B 107.8 ?
C14 C13 C15 120.3(4) ?
C14 C13 N1 113.6(3) ?
C15 C13 N1 112.3(3) ?
C14 C13 H13 102.5 ?
C15 C13 H13 102.5 ?
N1 C13 H13 102.5 ?
C13 C14 H14A 109.5 ?
C13 C14 H14B 109.5 ?
H14A C14 H14B 109.5 ?
C13 C14 H14C 109.5 ?
H14A C14 H14C 109.5 ?
H14B C14 H14C 109.5 ?
C13 C15 H15A 109.5 ?
C13 C15 H15B 109.5 ?
H15A C15 H15B 109.5 ?
C13 C15 H15C 109.5 ?
H15A C15 H15C 109.5 ?
H15B C15 H15C 109.5 ?
C22 C21 Cl2 112.8(2) ?
C22 C21 H21A 109.0 ?
Cl2 C21 H21A 109.0 ?
C22 C21 H21B 109.0 ?
Cl2 C21 H21B 109.0 ?
H21A C21 H21B 107.8 ?
C21 C22 N2 113.7(3) ?
C21 C22 H22A 108.8 ?
N2 C22 H22A 108.8 ?
C21 C22 H22B 108.8 ?
N2 C22 H22B 108.8 ?
H22A C22 H22B 107.7 ?
N2 C23 C25 110.5(2) ?
N2 C23 C24 110.6(2) ?
C25 C23 C24 113.1(3) ?
N2 C23 H23 107.5 ?
C25 C23 H23 107.5 ?
C24 C23 H23 107.5 ?
C23 C24 H24A 109.5 ?
C23 C24 H24B 109.5 ?
H24A C24 H24B 109.5 ?
C23 C24 H24C 109.5 ?
H24A C24 H24C 109.5 ?
H24B C24 H24C 109.5 ?
C23 C25 H25A 109.5 ?
C23 C25 H25B 109.5 ?
H25A C25 H25B 109.5 ?
C23 C25 H25C 109.5 ?
H25A C25 H25C 109.5 ?
H25B C25 H25C 109.5 ?
C28 C26 C27 110.8(3) ?
C28 C26 N2 108.9(2) ?
C27 C26 N2 110.6(2) ?
C28 C26 H26 108.8 ?
C27 C26 H26 108.8 ?
N2 C26 H26 108.8 ?
C26 C27 H27A 109.5 ?
C26 C27 H27B 109.5 ?
H27A C27 H27B 109.5 ?
C26 C27 H27C 109.5 ?
H27A C27 H27C 109.5 ?
H27B C27 H27C 109.5 ?
C26 C28 H28A 109.5 ?
C26 C28 H28B 109.5 ?
H28A C28 H28B 109.5 ?
C26 C28 H28C 109.5 ?
H28A C28 H28C 109.5 ?
H28B C28 H28C 109.5 ?
C16 C18 H181 109.5 ?
C16 C18 H182 109.5 ?
H181 C18 H182 109.5 ?
C16 C18 H183 109.5 ?
H181 C18 H183 109.5 ?
H182 C18 H183 109.5 ?
N1 C16 C18 107.0(5) ?
N1 C16 C17 117.5(9) ?
C18 C16 C17 105.8(10) ?
N1 C16 H16 108.8 ?
C18 C16 H16 108.8 ?
C17 C16 H16 108.8 ?
C16 C17 H171 109.5 ?
C16 C17 H172 109.5 ?
H171 C17 H172 109.5 ?
C16 C17 H173 109.5 ?
H171 C17 H173 109.5 ?
H172 C17 H173 109.5 ?
C6 C8 H8A 109.5 ?
C6 C8 H8B 109.5 ?
H8A C8 H8B 109.5 ?
C6 C8 H8C 109.5 ?
H8A C8 H8C 109.5 ?
H8B C8 H8C 109.5 ?
C8 C6 C7 113.7(14) ?
C8 C6 N1 111.4(8) ?
C7 C6 N1 97.8(14) ?
C8 C6 H6 111.1 ?
C7 C6 H6 111.1 ?
N1 C6 H6 111.1 ?
C6 C7 H7A 109.5 ?
C6 C7 H7B 109.5 ?
H7A C7 H7B 109.5 ?
C6 C7 H7C 109.5 ?
H7A C7 H7C 109.5 ?
H7B C7 H7C 109.5 ?

loop_
_geom_bond_atom_site_label_1
_geom_bond_atom_site_label_2
_geom_bond_site_symmetry_2
_geom_bond_distance
_geom_bond_publ_flag
Co1 Cl4 . 2.2688(8) yes
Co1 Cl3 . 2.2689(8) yes
Co1 Cl5 . 2.2881(8) yes
Co1 Cl6 . 2.2886(8) yes
Cl1 C11 . 1.789(4) ?
Cl2 C21 . 1.793(4) ?
N1 C12 . 1.496(4) ?
N1 C16 . 1.502(5) ?
N1 C13 . 1.542(5) ?
N1 C6 . 1.642(11) ?
N1 H1 . .9200 ?
N2 C22 . 1.518(3) ?
N2 C23 . 1.524(3) ?
N2 C26 . 1.534(4) ?
N2 H2 . .9200 ?
C11 C12 . 1.494(5) ?
C11 H11A . .9800 ?
C11 H11B . .9800 ?
C12 H12A . .9800 ?
C12 H12B . .9800 ?
C13 C14 . 1.410(6) ?
C13 C15 . 1.505(5) ?
C13 H13 . .9900 ?
C14 H14A . .9700 ?
C14 H14B . .9700 ?
C14 H14C . .9700 ?
C15 H15A . .9700 ?
C15 H15B . .9700 ?
C15 H15C . .9700 ?
C21 C22 . 1.503(5) ?
C21 H21A . .9800 ?
C21 H21B . .9800 ?
C22 H22A . .9800 ?
C22 H22B . .9800 ?
C23 C25 . 1.524(4) ?
C23 C24 . 1.529(4) ?
C23 H23 . .9900 ?
C24 H24A . .9700 ?
C24 H24B . .9700 ?
C24 H24C . .9700 ?
C25 H25A . .9700 ?
C25 H25B . .9700 ?
C25 H25C . .9700 ?
C26 C28 . 1.524(4) ?
C26 C27 . 1.532(4) ?
C26 H26 . .9900 ?
C27 H27A . .9700 ?
C27 H27B . .9700 ?
C27 H27C . .9700 ?
C28 H28A . .9700 ?
C28 H28B . .9700 ?
C28 H28C . .9700 ?
C18 C16 . 1.514(8) ?
C18 H181 . .9700 ?
C18 H182 . .9700 ?
C18 H183 . .9700 ?
C16 C17 . 1.583(12) ?
C16 H16 . .9900 ?
C17 H171 . .9700 ?
C17 H172 . .9700 ?
C17 H173 . .9700 ?
C8 C6 . 1.495(12) ?
C8 H8A . .9700 ?
C8 H8B . .9700 ?
C8 H8C . .9700 ?
C6 C7 . 1.569(15) ?
C6 H6 . .9900 ?
C7 H7A . .9700 ?
C7 H7B . .9700 ?
C7 H7C . .9700 ?

loop_
_geom_hbond_atom_site_label_D
_geom_hbond_atom_site_label_H
_geom_hbond_atom_site_label_A
_geom_hbond_site_symmetry_A
_geom_hbond_distance_DH
_geom_hbond_distance_HA
_geom_hbond_distance_DA
_geom_hbond_angle_DHA
N1 H1 Cl6 . 0.92 2.45 3.222(2) 142
N2 H2 Cl5 4_566 0.92 2.37 3.253(2) 160
C21 H21A Cl4 1_455 0.98 2.70 3.656(4) 165
C12 H12B Cl3 1_455 0.98 2.87 3.648(3) 136
C14 H14C Cl6 . 0.97 2.87 3.633(4) 137

loop_
_geom_torsion_atom_site_label_1
_geom_torsion_atom_site_label_2
_geom_torsion_atom_site_label_3
_geom_torsion_atom_site_label_4
_geom_torsion
_geom_torsion_publ_flag
Cl1 C11 C12 N1 -162.8(2) yes
Cl2 C21 C22 N2 -78.7(3) yes
H2 N2 C23 H23 56.1 yes
H2 N2 C26 H26 169.6 yes
H1 N1 C13 H13 72.9 yes
H1 N1 C16 H16 97.4 yes
H1 N1 C6 H6 -62.8 yes
